data_7113330
loop_
_publ_author_name
'Yonghoon Kwon'
'Owen Scadeng'
'Robert McDonald'
'F. G. West'

_publ_section_title
;
 ?-Hydroxycyclopentanones via one-pot oxidation of the
 trimethylaluminum-mediated Nazarov reaction with triplet oxygen
;
_journal_name_full Chem.Commun.
_journal_page_first 5558
_journal_paper_doi 10.1039/C4CC02330G
_journal_volume 50
_journal_year 2014
_chemical_formula_moiety 'C16 H20 O3'
_chemical_formula_sum 'C16 H20 O3'
_chemical_formula_weight 260.32
_chemical_name_systematic 6-hydroxy-6,7a-dimethyl-5-phenylhexahydrocyclopenta[b]pyran-7(2H)-one
_space_group_IT_number 29
_symmetry_cell_setting orthorhombic
_symmetry_space_group_name_Hall 'P 2c -2ac'
_symmetry_space_group_name_H-M 'P c a 21'
_atom_sites_solution_hydrogens geom
_atom_sites_solution_primary direct
_atom_sites_solution_secondary difmap
_audit_creation_method SHELXL-97
_cell_angle_alpha 90.00
_cell_angle_beta 90.00
_cell_angle_gamma 90.00
_cell_formula_units_Z 8
_cell_length_a 22.5160(6)
_cell_length_b 5.6843(2)
_cell_length_c 21.2628(6)
_cell_measurement_reflns_used 7352
_cell_measurement_temperature 173(2)
_cell_measurement_theta_max 71.08
_cell_measurement_theta_min 4.16
_cell_volume 2721.38(14)
_computing_cell_refinement 'Bruker SAINT'
_computing_data_collection 'Bruker APEX2'
_computing_data_reduction 'Bruker SAINT'
_computing_molecular_graphics 'Bruker SHELXTL'
_computing_publication_material 'Bruker SHELXTL'
_computing_structure_refinement 'SHELXL-97 (Sheldrick, 2008)'
_computing_structure_solution 'SHELXD (Schneider & Sheldrick, 2002)'
_diffrn_ambient_temperature 173(2)
_diffrn_measured_fraction_theta_full 1.000
_diffrn_measured_fraction_theta_max 1.000
_diffrn_measurement_device_type 'Bruker APEX-II CCD'
_diffrn_measurement_method '\f and \w scans'
_diffrn_radiation_monochromator graphite
_diffrn_radiation_source 'fine-focus sealed tube'
_diffrn_radiation_type CuK\a
_diffrn_radiation_wavelength 1.54178
_diffrn_reflns_av_R_equivalents 0.0638
_diffrn_reflns_av_unetI/netI 0.0837
_diffrn_reflns_limit_h_max 27
_diffrn_reflns_limit_h_min -27
_diffrn_reflns_limit_k_max 6
_diffrn_reflns_limit_k_min -6
_diffrn_reflns_limit_l_max 26
_diffrn_reflns_limit_l_min -26
_diffrn_reflns_number 17179
_diffrn_reflns_theta_full 71.32
_diffrn_reflns_theta_max 71.32
_diffrn_reflns_theta_min 3.93
_diffrn_standards_number 0
_exptl_absorpt_coefficient_mu 0.695
_exptl_absorpt_correction_T_max 0.9822
_exptl_absorpt_correction_T_min 0.6390
_exptl_absorpt_correction_type integration
_exptl_absorpt_process_details 'SADABS (Sheldrick, 2008)'
_exptl_crystal_colour colourless
_exptl_crystal_density_diffrn 1.271
_exptl_crystal_density_method 'not measured'
_exptl_crystal_description rod
_exptl_crystal_F_000 1120
_exptl_crystal_size_max 0.71
_exptl_crystal_size_mid 0.08
_exptl_crystal_size_min 0.03
_refine_diff_density_max 0.274
_refine_diff_density_min -0.224
_refine_diff_density_rms 0.051
_refine_ls_abs_structure_details 'Flack H D (1983), Acta Cryst. A39, 876-881'
_refine_ls_abs_structure_Flack 0.34(17)
_refine_ls_extinction_method none
_refine_ls_goodness_of_fit_ref 1.033
_refine_ls_hydrogen_treatment mixed
_refine_ls_matrix_type full
_refine_ls_number_parameters 351
_refine_ls_number_reflns 5270
_refine_ls_number_restraints 1
_refine_ls_restrained_S_all 1.033
_refine_ls_R_factor_all 0.0480
_refine_ls_R_factor_gt 0.0459
_refine_ls_shift/su_max 0.000
_refine_ls_shift/su_mean 0.000
_refine_ls_structure_factor_coef Fsqd
_refine_ls_weighting_details 'calc w=1/[\s^2^(Fo^2^)+(0.0415P)^2^+0.7502P] where P=(Fo^2^+2Fc^2^)/3'
_refine_ls_weighting_scheme calc
_refine_ls_wR_factor_gt 0.1139
_refine_ls_wR_factor_ref 0.1159
_reflns_number_gt 5028
_reflns_number_total 5270
_reflns_threshold_expression I>2\s(I)
_cod_data_source_file c4cc02330g2.cif
_cod_data_source_block 5g
_cod_database_code 7113330

loop_
_symmetry_equiv_pos_as_xyz
'x, y, z'
'-x, -y, z+1/2'
'x+1/2, -y, z'
'-x+1/2, y, z+1/2'

loop_
_atom_site_label
_atom_site_type_symbol
_atom_site_fract_x
_atom_site_fract_y
_atom_site_fract_z
_atom_site_U_iso_or_equiv
_atom_site_adp_type
_atom_site_occupancy
_atom_site_symmetry_multiplicity
_atom_site_calc_flag
_atom_site_refinement_flags
O1A O 0.13775(6) 0.1773(3) 0.41238(7) 0.0244(3) Uani 1 1 d .
O2A O 0.20234(7) 0.3505(3) 0.25521(7) 0.0261(3) Uani 1 1 d .
H2OA H 0.1838(17) 0.356(6) 0.2159(19) 0.058(10) Uiso 1 1 d .
O3A O 0.08793(7) 0.1349(3) 0.28551(8) 0.0304(3) Uani 1 1 d .
C1A C 0.15979(10) 0.1476(5) 0.47519(10) 0.0302(5) Uani 1 1 d .
H1AA H 0.1367 0.0229 0.4966 0.036 Uiso 1 1 calc R
H1BA H 0.1541 0.2958 0.4989 0.036 Uiso 1 1 calc R
C2A C 0.22508(9) 0.0819(5) 0.47590(10) 0.0309(5) Uani 1 1 d .
H2AA H 0.2383 0.0554 0.5197 0.037 Uiso 1 1 calc R
H2BA H 0.2489 0.2122 0.4581 0.037 Uiso 1 1 calc R
C3A C 0.23484(9) -0.1410(4) 0.43730(10) 0.0290(5) Uani 1 1 d .
H3AA H 0.2164 -0.2764 0.4592 0.035 Uiso 1 1 calc R
H3BA H 0.2780 -0.1721 0.4336 0.035 Uiso 1 1 calc R
C4A C 0.20782(9) -0.1165(4) 0.37155(9) 0.0203(4) Uani 1 1 d .
H4A H 0.2089 -0.2733 0.3502 0.024 Uiso 1 1 calc R
C5A C 0.23993(8) 0.0649(3) 0.32966(8) 0.0176(4) Uani 1 1 d .
H5A H 0.2424 0.2134 0.3548 0.021 Uiso 1 1 calc R
C6A C 0.19560(8) 0.1135(3) 0.27562(9) 0.0186(4) Uani 1 1 d .
C7A C 0.13537(8) 0.0808(3) 0.30814(9) 0.0191(4) Uani 1 1 d .
C8A C 0.14330(8) -0.0284(4) 0.37324(10) 0.0203(4) Uani 1 1 d .
C9A C 0.30313(8) 0.0003(4) 0.31246(9) 0.0186(4) Uani 1 1 d .
C10A C 0.31889(9) -0.2127(4) 0.28533(9) 0.0229(4) Uani 1 1 d .
H10A H 0.2890 -0.3262 0.2766 0.027 Uiso 1 1 calc R
C11A C 0.37826(9) -0.2629(4) 0.27061(11) 0.0278(4) Uani 1 1 d .
H11A H 0.3882 -0.4079 0.2510 0.033 Uiso 1 1 calc R
C12A C 0.42243(9) -0.1012(4) 0.28459(10) 0.0279(5) Uani 1 1 d .
H12A H 0.4627 -0.1353 0.2751 0.033 Uiso 1 1 calc R
C13A C 0.40733(10) 0.1095(4) 0.31233(11) 0.0300(5) Uani 1 1 d .
H13A H 0.4374 0.2204 0.3224 0.036 Uiso 1 1 calc R
C14A C 0.34812(9) 0.1611(4) 0.32574(10) 0.0245(4) Uani 1 1 d .
H14A H 0.3383 0.3082 0.3442 0.029 Uiso 1 1 calc R
C15A C 0.19833(9) -0.0548(4) 0.22048(9) 0.0256(4) Uani 1 1 d .
H15A H 0.1687 -0.0091 0.1890 0.031 Uiso 1 1 calc R
H15B H 0.1900 -0.2150 0.2351 0.031 Uiso 1 1 calc R
H15C H 0.2380 -0.0493 0.2016 0.031 Uiso 1 1 calc R
C16A C 0.09646(10) -0.2112(4) 0.38852(11) 0.0308(5) Uani 1 1 d .
H16A H 0.0572 -0.1371 0.3884 0.037 Uiso 1 1 calc R
H16B H 0.1044 -0.2782 0.4302 0.037 Uiso 1 1 calc R
H16C H 0.0976 -0.3365 0.3569 0.037 Uiso 1 1 calc R
O1B O 0.11030(6) 0.5193(3) 0.00787(7) 0.0296(3) Uani 1 1 d .
O2B O 0.04366(7) 0.2376(3) 0.16236(7) 0.0248(3) Uani 1 1 d .
H2OB H 0.0589(16) 0.232(6) 0.201(2) 0.062(11) Uiso 1 1 d .
O3B O 0.15420(6) 0.4802(3) 0.13657(8) 0.0294(3) Uani 1 1 d .
C1B C 0.08995(11) 0.5872(5) -0.05352(11) 0.0384(6) Uani 1 1 d .
H1AB H 0.1012 0.4644 -0.0843 0.046 Uiso 1 1 calc R
H1BB H 0.1097 0.7356 -0.0660 0.046 Uiso 1 1 calc R
C2B C 0.02325(11) 0.6214(5) -0.05506(10) 0.0371(6) Uani 1 1 d .
H2AB H 0.0031 0.4705 -0.0458 0.045 Uiso 1 1 calc R
H2BB H 0.0109 0.6737 -0.0975 0.045 Uiso 1 1 calc R
C3B C 0.00538(9) 0.8046(4) -0.00655(10) 0.0292(5) Uani 1 1 d .
H3AB H -0.0385 0.8123 -0.0040 0.035 Uiso 1 1 calc R
H3BB H 0.0200 0.9610 -0.0200 0.035 Uiso 1 1 calc R
C4B C 0.03061(8) 0.7461(3) 0.05831(9) 0.0192(4) Uani 1 1 d .
H4B H 0.0247 0.8856 0.0863 0.023 Uiso 1 1 calc R
C5B C 0.00298(8) 0.5286(3) 0.09080(9) 0.0179(4) Uani 1 1 d .
H5B H 0.0070 0.3943 0.0607 0.021 Uiso 1 1 calc R
C6B C 0.04606(8) 0.4789(3) 0.14589(9) 0.0191(4) Uani 1 1 d .
C7B C 0.10618(8) 0.5420(3) 0.11586(9) 0.0195(4) Uani 1 1 d .
C8B C 0.09756(8) 0.6888(4) 0.05614(9) 0.0211(4) Uani 1 1 d .
C9B C -0.06243(8) 0.5489(4) 0.10671(9) 0.0196(4) Uani 1 1 d .
C10B C -0.08613(9) 0.7479(4) 0.13570(10) 0.0245(4) Uani 1 1 d .
H10B H -0.0609 0.8760 0.1462 0.029 Uiso 1 1 calc R
C11B C -0.14646(10) 0.7601(4) 0.14941(11) 0.0305(5) Uani 1 1 d .
H11B H -0.1621 0.8946 0.1701 0.037 Uiso 1 1 calc R
C12B C -0.18374(9) 0.5760(5) 0.13289(11) 0.0329(5) Uani 1 1 d .
H12B H -0.2250 0.5853 0.1417 0.039 Uiso 1 1 calc R
C13B C -0.16087(10) 0.3796(4) 0.10370(11) 0.0319(5) Uani 1 1 d .
H13B H -0.1864 0.2535 0.0923 0.038 Uiso 1 1 calc R
C14B C -0.10043(9) 0.3660(4) 0.09090(10) 0.0248(4) Uani 1 1 d .
H14B H -0.0849 0.2295 0.0710 0.030 Uiso 1 1 calc R
C15B C 0.03758(9) 0.6322(4) 0.20396(9) 0.0239(4) Uani 1 1 d .
H15D H 0.0667 0.5879 0.2361 0.029 Uiso 1 1 calc R
H15E H -0.0026 0.6096 0.2206 0.029 Uiso 1 1 calc R
H15F H 0.0431 0.7979 0.1926 0.029 Uiso 1 1 calc R
C16B C 0.13857(9) 0.8991(4) 0.05295(11) 0.0292(5) Uani 1 1 d .
H16D H 0.1799 0.8451 0.0518 0.035 Uiso 1 1 calc R
H16E H 0.1325 0.9983 0.0901 0.035 Uiso 1 1 calc R
H16F H 0.1299 0.9902 0.0149 0.035 Uiso 1 1 calc R

loop_
_atom_site_aniso_label
_atom_site_aniso_U_11
_atom_site_aniso_U_22
_atom_site_aniso_U_33
_atom_site_aniso_U_23
_atom_site_aniso_U_13
_atom_site_aniso_U_12
O1A 0.0216(7) 0.0307(8) 0.0208(7) -0.0018(6) -0.0006(5) 0.0079(6)
O2A 0.0298(7) 0.0219(8) 0.0267(7) 0.0058(6) -0.0056(6) -0.0052(6)
O3A 0.0214(7) 0.0407(9) 0.0290(8) 0.0061(7) -0.0033(6) 0.0026(6)
C1A 0.0267(11) 0.0456(14) 0.0183(10) -0.0039(9) 0.0002(8) 0.0116(9)
C2A 0.0217(10) 0.0499(14) 0.0209(10) 0.0009(9) -0.0052(8) 0.0064(9)
C3A 0.0240(10) 0.0402(13) 0.0227(10) 0.0092(9) 0.0007(8) 0.0084(9)
C4A 0.0199(9) 0.0203(10) 0.0207(9) 0.0031(7) 0.0013(7) 0.0032(8)
C5A 0.0173(8) 0.0173(9) 0.0183(8) -0.0024(7) 0.0005(7) -0.0001(7)
C6A 0.0185(9) 0.0197(10) 0.0176(8) 0.0014(7) -0.0022(7) 0.0001(7)
C7A 0.0186(9) 0.0172(9) 0.0214(9) 0.0007(7) -0.0029(7) 0.0010(7)
C8A 0.0180(9) 0.0214(10) 0.0216(9) 0.0037(8) 0.0002(7) 0.0025(7)
C9A 0.0192(9) 0.0213(9) 0.0154(8) 0.0019(7) -0.0008(7) -0.0018(7)
C10A 0.0208(9) 0.0230(10) 0.0248(9) -0.0002(8) 0.0012(7) -0.0011(7)
C11A 0.0273(10) 0.0287(11) 0.0274(9) -0.0002(8) 0.0060(9) 0.0056(9)
C12A 0.0184(9) 0.0374(12) 0.0278(10) 0.0047(9) 0.0041(8) 0.0018(8)
C13A 0.0214(10) 0.0353(13) 0.0332(11) 0.0019(9) 0.0006(8) -0.0049(8)
C14A 0.0223(10) 0.0253(11) 0.0258(10) -0.0031(8) -0.0018(8) -0.0014(8)
C15A 0.0278(10) 0.0284(11) 0.0205(9) -0.0016(8) -0.0027(8) -0.0003(8)
C16A 0.0238(11) 0.0328(12) 0.0358(12) 0.0087(9) 0.0021(8) -0.0032(9)
O1B 0.0270(7) 0.0391(9) 0.0227(7) -0.0079(6) 0.0019(6) 0.0056(7)
O2B 0.0296(7) 0.0184(7) 0.0263(7) 0.0033(6) -0.0044(6) -0.0003(6)
O3B 0.0201(7) 0.0357(9) 0.0324(7) 0.0052(7) -0.0050(6) 0.0021(6)
C1B 0.0321(12) 0.0636(18) 0.0196(10) -0.0086(11) 0.0032(9) 0.0008(11)
C2B 0.0308(12) 0.0611(17) 0.0194(10) -0.0002(10) -0.0025(8) -0.0063(11)
C3B 0.0226(10) 0.0399(13) 0.0252(11) 0.0115(9) -0.0008(8) 0.0013(9)
C4B 0.0192(9) 0.0171(9) 0.0213(9) 0.0026(7) 0.0020(7) 0.0000(7)
C5B 0.0185(9) 0.0156(9) 0.0194(8) -0.0023(7) 0.0002(7) 0.0005(7)
C6B 0.0195(9) 0.0180(9) 0.0198(9) -0.0010(7) -0.0007(7) -0.0001(7)
C7B 0.0194(9) 0.0193(9) 0.0198(8) -0.0020(8) -0.0002(7) 0.0004(7)
C8B 0.0203(9) 0.0248(10) 0.0181(9) 0.0003(8) 0.0019(7) 0.0015(7)
C9B 0.0194(9) 0.0233(10) 0.0162(8) 0.0044(7) 0.0016(7) 0.0010(7)
C10B 0.0242(9) 0.0252(11) 0.0242(9) 0.0002(8) -0.0008(8) 0.0017(8)
C11B 0.0270(10) 0.0386(13) 0.0261(10) 0.0024(9) 0.0070(8) 0.0109(9)
C12B 0.0192(9) 0.0487(15) 0.0308(10) 0.0072(10) 0.0049(9) 0.0013(9)
C13B 0.0216(10) 0.0413(13) 0.0327(11) 0.0073(10) -0.0016(8) -0.0070(9)
C14B 0.0244(10) 0.0250(11) 0.0251(9) 0.0011(8) -0.0003(8) -0.0013(8)
C15B 0.0280(10) 0.0247(11) 0.0190(9) -0.0020(8) -0.0014(8) 0.0006(8)
C16B 0.0240(10) 0.0357(12) 0.0280(10) 0.0069(9) 0.0009(8) -0.0069(9)

loop_
_atom_type_symbol
_atom_type_description
_atom_type_scat_dispersion_real
_atom_type_scat_dispersion_imag
_atom_type_scat_source
C C 0.0181 0.0091 'International Tables Vol C Tables 4.2.6.8 and 6.1.1.4'
H H 0.0000 0.0000 'International Tables Vol C Tables 4.2.6.8 and 6.1.1.4'
O O 0.0492 0.0322 'International Tables Vol C Tables 4.2.6.8 and 6.1.1.4'

loop_
_geom_angle_atom_site_label_1
_geom_angle_atom_site_label_2
_geom_angle_atom_site_label_3
_geom_angle
C1A O1A C8A 114.34(16)
O1A C1A C2A 111.93(17)
C1A C2A C3A 109.81(19)
C2A C3A C4A 111.01(17)
C3A C4A C8A 112.56(17)
C3A C4A C5A 113.68(17)
C8A C4A C5A 103.79(15)
C9A C5A C4A 114.67(16)
C9A C5A C6A 118.04(15)
C4A C5A C6A 104.23(15)
O2A C6A C15A 110.95(16)
O2A C6A C7A 110.27(16)
C15A C6A C7A 107.96(16)
O2A C6A C5A 109.06(15)
C15A C6A C5A 115.86(16)
C7A C6A C5A 102.36(15)
O3A C7A C8A 124.49(18)
O3A C7A C6A 124.76(18)
C8A C7A C6A 110.75(15)
O1A C8A C16A 111.85(17)
O1A C8A C7A 100.57(15)
C16A C8A C7A 113.04(17)
O1A C8A C4A 111.11(16)
C16A C8A C4A 116.05(17)
C7A C8A C4A 102.81(15)
C10A C9A C14A 118.09(19)
C10A C9A C5A 123.54(17)
C14A C9A C5A 118.36(18)
C9A C10A C11A 120.94(19)
C12A C11A C10A 120.1(2)
C13A C12A C11A 119.43(19)
C12A C13A C14A 120.4(2)
C9A C14A C13A 121.1(2)
C1B O1B C8B 113.93(18)
O1B C1B C2B 111.75(18)
C1B C2B C3B 109.62(19)
C2B C3B C4B 111.40(18)
C3B C4B C8B 112.46(16)
C3B C4B C5B 115.31(16)
C8B C4B C5B 103.75(15)
C9B C5B C4B 115.43(16)
C9B C5B C6B 117.02(15)
C4B C5B C6B 103.40(15)
O2B C6B C15B 110.42(16)
O2B C6B C7B 111.21(15)
C15B C6B C7B 108.26(16)
O2B C6B C5B 109.87(15)
C15B C6B C5B 115.51(16)
C7B C6B C5B 101.24(15)
O3B C7B C8B 124.65(17)
O3B C7B C6B 124.28(18)
C8B C7B C6B 111.06(15)
O1B C8B C16B 112.09(17)
O1B C8B C7B 101.63(15)
C16B C8B C7B 112.99(16)
O1B C8B C4B 110.98(16)
C16B C8B C4B 115.55(17)
C7B C8B C4B 102.35(15)
C14B C9B C10B 118.61(18)
C14B C9B C5B 119.19(18)
C10B C9B C5B 122.19(18)
C11B C10B C9B 120.5(2)
C12B C11B C10B 120.0(2)
C13B C12B C11B 120.0(2)
C12B C13B C14B 120.0(2)
C9B C14B C13B 120.9(2)

loop_
_geom_bond_atom_site_label_1
_geom_bond_atom_site_label_2
_geom_bond_distance
O1A C1A 1.435(2)
O1A C8A 1.441(3)
O2A C6A 1.423(2)
O3A C7A 1.211(2)
C1A C2A 1.517(3)
C2A C3A 1.526(3)
C3A C4A 1.531(3)
C4A C8A 1.537(2)
C4A C5A 1.543(3)
C5A C9A 1.515(2)
C5A C6A 1.547(2)
C6A C15A 1.515(3)
C6A C7A 1.534(2)
C7A C8A 1.528(3)
C8A C16A 1.516(3)
C9A C10A 1.387(3)
C9A C14A 1.393(3)
C10A C11A 1.402(3)
C11A C12A 1.387(3)
C12A C13A 1.378(3)
C13A C14A 1.394(3)
O1B C1B 1.436(3)
O1B C8B 1.437(2)
O2B C6B 1.416(2)
O3B C7B 1.219(2)
C1B C2B 1.515(3)
C2B C3B 1.520(3)
C3B C4B 1.528(3)
C4B C8B 1.543(2)
C4B C5B 1.547(3)
C5B C9B 1.516(3)
C5B C6B 1.547(3)
C6B C15B 1.523(3)
C6B C7B 1.539(2)
C7B C8B 1.532(3)
C8B C16B 1.512(3)
C9B C14B 1.388(3)
C9B C10B 1.394(3)
C10B C11B 1.391(3)
C11B C12B 1.387(4)
C12B C13B 1.377(4)
C13B C14B 1.390(3)

loop_
_geom_hbond_atom_site_label_D
_geom_hbond_atom_site_label_H
_geom_hbond_atom_site_label_A
_geom_hbond_distance_DH
_geom_hbond_distance_HA
_geom_hbond_distance_DA
_geom_hbond_angle_DHA
O2A H2OA O3B 0.94(4) 1.95(4) 2.843(2) 160(3)
O2B H2OB O3A 0.89(4) 2.00(4) 2.862(2) 166(3)

loop_
_geom_torsion_atom_site_label_1
_geom_torsion_atom_site_label_2
_geom_torsion_atom_site_label_3
_geom_torsion_atom_site_label_4
_geom_torsion
C8A O1A C1A C2A 59.3(3)
O1A C1A C2A C3A -56.7(3)
C1A C2A C3A C4A 52.2(2)
C2A C3A C4A C8A -49.7(2)
C2A C3A C4A C5A 67.9(2)
C3A C4A C5A C9A 65.7(2)
C8A C4A C5A C9A -171.68(16)
C3A C4A C5A C6A -163.74(16)
C8A C4A C5A C6A -41.12(19)
C9A C5A C6A O2A -83.3(2)
C4A C5A C6A O2A 148.19(15)
C9A C5A C6A C15A 42.7(2)
C4A C5A C6A C15A -85.81(19)
C9A C5A C6A C7A 159.92(16)
C4A C5A C6A C7A 31.39(19)
O2A C6A C7A O3A 52.9(3)
C15A C6A C7A O3A -68.5(3)
C5A C6A C7A O3A 168.8(2)
O2A C6A C7A C8A -126.81(17)
C15A C6A C7A C8A 111.83(18)
C5A C6A C7A C8A -10.9(2)
C1A O1A C8A C16A 76.8(2)
C1A O1A C8A C7A -162.93(16)
C1A O1A C8A C4A -54.6(2)
O3A C7A C8A O1A -78.8(2)
C6A C7A C8A O1A 100.90(17)
O3A C7A C8A C16A 40.6(3)
C6A C7A C8A C16A -139.70(18)
O3A C7A C8A C4A 166.5(2)
C6A C7A C8A C4A -13.8(2)
C3A C4A C8A O1A 49.7(2)
C5A C4A C8A O1A -73.68(19)
C3A C4A C8A C16A -79.6(2)
C5A C4A C8A C16A 157.06(18)
C3A C4A C8A C7A 156.50(18)
C5A C4A C8A C7A 33.15(19)
C4A C5A C9A C10A 53.1(2)
C6A C5A C9A C10A -70.3(2)
C4A C5A C9A C14A -125.5(2)
C6A C5A C9A C14A 111.1(2)
C14A C9A C10A C11A -1.2(3)
C5A C9A C10A C11A -179.80(18)
C9A C10A C11A C12A 1.6(3)
C10A C11A C12A C13A -0.7(3)
C11A C12A C13A C14A -0.6(3)
C10A C9A C14A C13A -0.2(3)
C5A C9A C14A C13A 178.53(18)
C12A C13A C14A C9A 1.1(3)
C8B O1B C1B C2B -60.4(3)
O1B C1B C2B C3B 57.3(3)
C1B C2B C3B C4B -52.1(3)
C2B C3B C4B C8B 49.1(2)
C2B C3B C4B C5B -69.6(2)
C3B C4B C5B C9B -63.8(2)
C8B C4B C5B C9B 172.74(15)
C3B C4B C5B C6B 167.08(16)
C8B C4B C5B C6B 43.65(18)
C9B C5B C6B O2B 78.1(2)
C4B C5B C6B O2B -153.80(15)
C9B C5B C6B C15B -47.6(2)
C4B C5B C6B C15B 80.51(19)
C9B C5B C6B C7B -164.26(16)
C4B C5B C6B C7B -36.16(17)
O2B C6B C7B O3B -45.7(3)
C15B C6B C7B O3B 75.7(2)
C5B C6B C7B O3B -162.39(19)
O2B C6B C7B C8B 133.38(16)
C15B C6B C7B C8B -105.15(18)
C5B C6B C7B C8B 16.72(19)
C1B O1B C8B C16B -75.6(2)
C1B O1B C8B C7B 163.49(17)
C1B O1B C8B C4B 55.3(2)
O3B C7B C8B O1B 73.6(2)
C6B C7B C8B O1B -105.45(17)
O3B C7B C8B C16B -46.6(3)
C6B C7B C8B C16B 134.26(18)
O3B C7B C8B C4B -171.56(19)
C6B C7B C8B C4B 9.3(2)
C3B C4B C8B O1B -49.4(2)
C5B C4B C8B O1B 75.86(19)
C3B C4B C8B C16B 79.6(2)
C5B C4B C8B C16B -155.12(17)
C3B C4B C8B C7B -157.18(17)
C5B C4B C8B C7B -31.90(18)
C4B C5B C9B C14B 132.15(19)
C6B C5B C9B C14B -105.8(2)
C4B C5B C9B C10B -46.5(2)
C6B C5B C9B C10B 75.5(2)
C14B C9B C10B C11B 1.2(3)
C5B C9B C10B C11B 179.85(18)
C9B C10B C11B C12B -1.5(3)
C10B C11B C12B C13B 0.9(3)
C11B C12B C13B C14B 0.1(3)
C10B C9B C14B C13B -0.2(3)
C5B C9B C14B C13B -178.89(18)
C12B C13B C14B C9B -0.5(3)
